data_8105079
loop_
_publ_author_name
'Liu, Quan'
'Xiong, Guowei'
'Chen, Yunfeng'
'Li, Yuanxiang'

_publ_section_title
;
 The crystal structure of
 1-benzyl-4-(2-(phenylethynyl)phenyl)-1H-1,2,3-triazole, C23H17N3
;
_journal_issue 2
_journal_name_full 'Zeitschrift f\"ur Kristallographie - New Crystal Structures'
_journal_page_first 269
_journal_page_last 270
_journal_paper_doi 10.1515/ncrs-2019-0585
_journal_volume 235
_journal_year 2020
_chemical_absolute_configuration unk
_chemical_formula_moiety 'C23 H17 N3'
_chemical_formula_sum 'C23 H17 N3'
_chemical_formula_weight 335.39
_space_group_crystal_system monoclinic
_space_group_IT_number 4
_space_group_name_Hall 'P 2yb'
_space_group_name_H-M_alt 'P 1 21 1'
_atom_sites_solution_hydrogens geom
_atom_sites_solution_primary direct
_cell_angle_alpha 90
_cell_angle_beta 95.731(2)
_cell_angle_gamma 90
_cell_formula_units_Z 2
_cell_length_a 11.7817(14)
_cell_length_b 5.3165(6)
_cell_length_c 14.1747(16)
_cell_measurement_reflns_used 1342
_cell_measurement_temperature 298(2)
_cell_measurement_theta_max 22.398
_cell_measurement_theta_min 2.889
_cell_volume 883.43(18)
_computing_cell_refinement 'SAINT v6.45A (Bruker, 2003) [1]'
_computing_data_collection ' Bruker APEX2'
_computing_data_reduction 'SAINT v6.45A (Bruker, 2003)'
_computing_molecular_graphics 'Olex2 (Dolomanov et al., 2009)[6]'
_computing_publication_material 'Olex2 (Dolomanov et al., 2009)'
_computing_structure_refinement 'SHELXS-97 (Sheldrick, 1990) [2]'
_computing_structure_solution 'SHELXL-2014/7 (Sheldrick, 2015) [3-4]'
_diffrn_ambient_temperature 298(2)
_diffrn_detector 'Bruker APEX2 area detector'
_diffrn_detector_area_resol_mean 7.9
_diffrn_detector_type 'CCD area detector'
_diffrn_measured_fraction_theta_full 0.996
_diffrn_measured_fraction_theta_max 0.983
_diffrn_measurement_device 'three-circle diffractometer'
_diffrn_measurement_device_type 'Bruker SMART APEX2 area detector'
_diffrn_measurement_method '\w and \f scans'
_diffrn_radiation_monochromator 'mirror optics'
_diffrn_radiation_probe x-ray
_diffrn_radiation_type MoK\a
_diffrn_radiation_wavelength 0.71073
_diffrn_reflns_av_R_equivalents 0.0861
_diffrn_reflns_av_unetI/netI 0.0909
_diffrn_reflns_Laue_measured_fraction_full 0.996
_diffrn_reflns_Laue_measured_fraction_max 0.983
_diffrn_reflns_limit_h_max 15
_diffrn_reflns_limit_h_min -13
_diffrn_reflns_limit_k_max 6
_diffrn_reflns_limit_k_min -6
_diffrn_reflns_limit_l_max 15
_diffrn_reflns_limit_l_min -18
_diffrn_reflns_number 6342
_diffrn_reflns_point_group_measured_fraction_full 0.988
_diffrn_reflns_point_group_measured_fraction_max 0.962
_diffrn_reflns_theta_full 25.242
_diffrn_reflns_theta_max 27.499
_diffrn_reflns_theta_min 1.444
_diffrn_source 'microfocus sealed X-ray tube'
_diffrn_source_type 'Incoatec I\ms'
_exptl_absorpt_coefficient_mu 0.076
_exptl_absorpt_correction_T_max 0.992
_exptl_absorpt_correction_T_min 0.990
_exptl_absorpt_correction_type multi-scan
_exptl_absorpt_process_details 'SADABS, (Sheldrick, 2008) [5]'
_exptl_crystal_colour colourless
_exptl_crystal_colour_primary colourless
_exptl_crystal_density_diffrn 1.261
_exptl_crystal_description block
_exptl_crystal_F_000 352
_exptl_crystal_size_max 0.13
_exptl_crystal_size_mid 0.12
_exptl_crystal_size_min 0.1
_refine_diff_density_max 0.183
_refine_diff_density_min -0.158
_refine_diff_density_rms 0.038
_refine_ls_abs_structure_details
;
 Flack x determined using 734 quotients [(I+)-(I-)]/[(I+)+(I-)]
 (Parsons, Flack and Wagner, Acta Cryst. B69 (2013) 249-259).
;
_refine_ls_abs_structure_Flack -2.3(10)
_refine_ls_extinction_coef .
_refine_ls_extinction_method none
_refine_ls_goodness_of_fit_ref 1.012
_refine_ls_hydrogen_treatment constr
_refine_ls_matrix_type full
_refine_ls_number_parameters 235
_refine_ls_number_reflns 3896
_refine_ls_number_restraints 1
_refine_ls_restrained_S_all 1.012
_refine_ls_R_factor_all 0.0942
_refine_ls_R_factor_gt 0.0663
_refine_ls_shift/su_max 0.000
_refine_ls_shift/su_mean 0.000
_refine_ls_structure_factor_coef Fsqd
_refine_ls_weighting_details 'w=1/[\s^2^(Fo^2^)+(0.0491P)^2^] where P=(Fo^2^+2Fc^2^)/3'
_refine_ls_weighting_scheme calc
_refine_ls_wR_factor_gt 0.1384
_refine_ls_wR_factor_ref 0.1567
_reflns_Friedel_coverage 0.764
_reflns_Friedel_fraction_full 0.979
_reflns_Friedel_fraction_max 0.935
_reflns_number_gt 2690
_reflns_number_total 3896
_reflns_threshold_expression 'I > 2\s(I)'
_cod_data_source_file suppl_ncrs-2019-0585_suppl.cif
_cod_data_source_block I
_cod_database_code 8105079
_shelx_space_group_comment
;
The symmetry employed for this shelxl refinement is uniquely defined
by the following loop, which should always be used as a source of
symmetry information in preference to the above space-group names.
They are only intended as comments.
;
_shelx_estimated_absorpt_t_max 0.992
_shelx_estimated_absorpt_t_min 0.990
_olex2_refinement_description
;
1. Fixed Uiso
 At 1.2 times of:
  All C(H) groups, All C(H,H) groups
2.a Secondary CH2 refined with riding coordinates:
 C17(H17A,H17B)
2.b Aromatic/amide H refined with riding coordinates:
 C3(H3), C4(H4), C5(H5), C6(H6), C10(H10), C11(H11), C12(H12), C13(H13),
 C14(H14), C16(H16), C19(H19), C20(H20), C21(H21), C22(H22), C23(H23)
;
_olex2_submission_special_instructions 'No special instructions were received'

loop_
_space_group_symop_operation_xyz
'x, y, z'
'-x, y+1/2, -z'

loop_
_atom_site_label
_atom_site_type_symbol
_atom_site_fract_x
_atom_site_fract_y
_atom_site_fract_z
_atom_site_U_iso_or_equiv
_atom_site_adp_type
_atom_site_occupancy
_atom_site_site_symmetry_order
_atom_site_calc_flag
_atom_site_refinement_flags_posn
_atom_site_refinement_flags_adp
_atom_site_refinement_flags_occupancy
_atom_site_disorder_assembly
_atom_site_disorder_group
C1 C 0.3291(3) 0.6785(7) 0.7662(3) 0.0460(9) Uani 1 1 d . . . . .
C2 C 0.3617(3) 0.8472(8) 0.6976(3) 0.0478(9) Uani 1 1 d . . . . .
C3 C 0.2846(3) 1.0328(8) 0.6602(3) 0.0570(11) Uani 1 1 d . . . . .
H3 H 0.3067 1.1450 0.6151 0.068 Uiso 1 1 calc R . . . .
C4 C 0.1769(3) 1.0501(9) 0.6895(3) 0.0651(12) Uani 1 1 d . . . . .
H4 H 0.1264 1.1733 0.6647 0.078 Uiso 1 1 calc R . . . .
C5 C 0.1449(3) 0.8831(9) 0.7560(3) 0.0667(13) Uani 1 1 d . . . . .
H5 H 0.0720 0.8932 0.7756 0.080 Uiso 1 1 calc R . . . .
C6 C 0.2187(3) 0.7015(9) 0.7939(3) 0.0593(11) Uani 1 1 d . . . . .
H6 H 0.1950 0.5914 0.8390 0.071 Uiso 1 1 calc R . . . .
C7 C 0.4726(3) 0.8410(8) 0.6632(3) 0.0507(10) Uani 1 1 d . . . . .
C8 C 0.5636(3) 0.8481(8) 0.6338(3) 0.0512(10) Uani 1 1 d . . . . .
C9 C 0.6760(3) 0.8587(8) 0.6024(3) 0.0479(9) Uani 1 1 d . . . . .
C10 C 0.7604(4) 0.6921(9) 0.6379(3) 0.0667(12) Uani 1 1 d . . . . .
H10 H 0.7436 0.5679 0.6806 0.080 Uiso 1 1 calc R . . . .
C11 C 0.8687(4) 0.7099(11) 0.6102(4) 0.0746(13) Uani 1 1 d . . . . .
H11 H 0.9246 0.5970 0.6343 0.090 Uiso 1 1 calc R . . . .
C12 C 0.8950(4) 0.8899(10) 0.5483(3) 0.0686(13) Uani 1 1 d . . . . .
H12 H 0.9688 0.9026 0.5309 0.082 Uiso 1 1 calc R . . . .
C13 C 0.8126(4) 1.0517(10) 0.5119(3) 0.0752(14) Uani 1 1 d . . . . .
H13 H 0.8300 1.1722 0.4680 0.090 Uiso 1 1 calc R . . . .
C14 C 0.7032(4) 1.0398(9) 0.5392(3) 0.0635(12) Uani 1 1 d . . . . .
H14 H 0.6482 1.1541 0.5147 0.076 Uiso 1 1 calc R . . . .
C15 C 0.4042(3) 0.4856(7) 0.8118(3) 0.0448(9) Uani 1 1 d . . . . .
C16 C 0.5104(3) 0.4014(8) 0.7972(3) 0.0524(10) Uani 1 1 d . . . . .
H16 H 0.5557 0.4587 0.7516 0.063 Uiso 1 1 calc R . . . .
C17 C 0.6416(3) 0.0723(8) 0.8775(3) 0.0545(10) Uani 1 1 d . . . . .
H17A H 0.6485 -0.0375 0.8237 0.065 Uiso 1 1 calc R . . . .
H17B H 0.6378 -0.0319 0.9332 0.065 Uiso 1 1 calc R . . . .
C18 C 0.7446(3) 0.2417(7) 0.8916(3) 0.0451(9) Uani 1 1 d . . . . .
C19 C 0.7519(3) 0.4251(8) 0.9598(3) 0.0566(11) Uani 1 1 d . . . . .
H19 H 0.6926 0.4451 0.9978 0.068 Uiso 1 1 calc R . . . .
C20 C 0.8456(3) 0.5799(9) 0.9727(3) 0.0668(13) Uani 1 1 d . . . . .
H20 H 0.8491 0.7044 1.0190 0.080 Uiso 1 1 calc R . . . .
C21 C 0.9341(3) 0.5508(9) 0.9173(4) 0.0662(13) Uani 1 1 d . . . . .
H21 H 0.9976 0.6553 0.9259 0.079 Uiso 1 1 calc R . . . .
C22 C 0.9282(3) 0.3688(10) 0.8500(3) 0.0651(12) Uani 1 1 d . . . . .
H22 H 0.9882 0.3484 0.8127 0.078 Uiso 1 1 calc R . . . .
C23 C 0.8338(3) 0.2129(9) 0.8360(3) 0.0582(11) Uani 1 1 d . . . . .
H23 H 0.8304 0.0893 0.7894 0.070 Uiso 1 1 calc R . . . .
N1 N 0.3703(3) 0.3483(8) 0.8846(2) 0.0630(10) Uani 1 1 d . . . . .
N2 N 0.4501(3) 0.1879(8) 0.9149(2) 0.0645(10) Uani 1 1 d . . . . .
N3 N 0.5365(3) 0.2219(6) 0.8607(2) 0.0510(8) Uani 1 1 d . . . . .

loop_
_atom_site_aniso_label
_atom_site_aniso_U_11
_atom_site_aniso_U_22
_atom_site_aniso_U_33
_atom_site_aniso_U_23
_atom_site_aniso_U_13
_atom_site_aniso_U_12
C1 0.0325(18) 0.055(2) 0.050(2) -0.011(2) 0.0014(16) -0.0059(17)
C2 0.0361(19) 0.061(2) 0.045(2) -0.008(2) 0.0011(16) -0.0015(19)
C3 0.049(2) 0.068(3) 0.054(2) 0.003(2) 0.0018(18) 0.002(2)
C4 0.046(2) 0.074(3) 0.074(3) -0.007(3) -0.002(2) 0.013(2)
C5 0.039(2) 0.083(3) 0.079(3) -0.006(3) 0.012(2) 0.002(2)
C6 0.037(2) 0.074(3) 0.068(3) -0.003(3) 0.0109(18) -0.003(2)
C7 0.043(2) 0.062(3) 0.046(2) 0.003(2) 0.0017(17) -0.001(2)
C8 0.045(2) 0.065(2) 0.044(2) 0.003(2) 0.0067(17) 0.000(2)
C9 0.043(2) 0.056(2) 0.045(2) -0.001(2) 0.0079(16) -0.0022(19)
C10 0.058(3) 0.072(3) 0.074(3) 0.020(3) 0.022(2) 0.012(3)
C11 0.052(3) 0.088(3) 0.085(3) 0.012(3) 0.015(2) 0.018(3)
C12 0.040(2) 0.089(3) 0.078(3) -0.002(3) 0.014(2) -0.003(2)
C13 0.055(3) 0.088(3) 0.085(4) 0.020(3) 0.018(2) -0.008(3)
C14 0.049(2) 0.073(3) 0.068(3) 0.017(3) 0.008(2) 0.003(2)
C15 0.0356(19) 0.053(2) 0.046(2) -0.0032(18) 0.0071(16) -0.0066(17)
C16 0.040(2) 0.060(3) 0.058(2) 0.013(2) 0.0121(18) -0.0061(18)
C17 0.048(2) 0.054(2) 0.061(3) 0.002(2) 0.0034(19) 0.001(2)
C18 0.0392(19) 0.048(2) 0.048(2) 0.0053(19) 0.0040(16) 0.0090(17)
C19 0.042(2) 0.071(3) 0.058(3) -0.010(2) 0.0103(19) 0.010(2)
C20 0.050(3) 0.073(3) 0.076(3) -0.018(3) -0.002(2) 0.005(2)
C21 0.041(2) 0.069(3) 0.087(3) 0.003(3) 0.000(2) -0.005(2)
C22 0.046(2) 0.079(3) 0.074(3) 0.006(3) 0.021(2) 0.003(2)
C23 0.055(2) 0.067(3) 0.054(2) -0.004(2) 0.0118(19) 0.014(2)
N1 0.0443(19) 0.085(3) 0.061(2) 0.015(2) 0.0144(16) 0.002(2)
N2 0.050(2) 0.085(3) 0.060(2) 0.016(2) 0.0131(17) -0.004(2)
N3 0.0382(17) 0.058(2) 0.057(2) 0.0035(19) 0.0059(15) -0.0043(16)

loop_
_atom_type_symbol
_atom_type_description
_atom_type_scat_dispersion_real
_atom_type_scat_dispersion_imag
_atom_type_scat_source
C C 0.0033 0.0016 'International Tables Vol C Tables 4.2.6.8 and 6.1.1.4'
H H 0.0000 0.0000 'International Tables Vol C Tables 4.2.6.8 and 6.1.1.4'
N N 0.0061 0.0033 'International Tables Vol C Tables 4.2.6.8 and 6.1.1.4'

loop_
_geom_angle_atom_site_label_1
_geom_angle_atom_site_label_2
_geom_angle_atom_site_label_3
_geom_angle
_geom_angle_site_symmetry_1
_geom_angle_site_symmetry_3
C2 C1 C15 124.0(3) . .
C6 C1 C2 117.7(4) . .
C6 C1 C15 118.4(4) . .
C1 C2 C3 119.9(3) . .
C1 C2 C7 122.7(4) . .
C3 C2 C7 117.5(4) . .
C2 C3 H3 119.6 . .
C4 C3 C2 120.8(4) . .
C4 C3 H3 119.6 . .
C3 C4 H4 120.4 . .
C5 C4 C3 119.2(4) . .
C5 C4 H4 120.4 . .
C4 C5 H5 119.5 . .
C6 C5 C4 121.1(4) . .
C6 C5 H5 119.5 . .
C1 C6 H6 119.3 . .
C5 C6 C1 121.4(4) . .
C5 C6 H6 119.3 . .
C8 C7 C2 176.8(5) . .
C7 C8 C9 177.5(4) . .
C10 C9 C8 120.7(4) . .
C14 C9 C8 120.7(4) . .
C14 C9 C10 118.5(4) . .
C9 C10 H10 119.9 . .
C11 C10 C9 120.3(4) . .
C11 C10 H10 119.9 . .
C10 C11 H11 119.6 . .
C12 C11 C10 120.8(5) . .
C12 C11 H11 119.6 . .
C11 C12 H12 120.3 . .
C11 C12 C13 119.5(4) . .
C13 C12 H12 120.3 . .
C12 C13 H13 119.5 . .
C12 C13 C14 121.0(5) . .
C14 C13 H13 119.5 . .
C9 C14 C13 119.9(4) . .
C9 C14 H14 120.0 . .
C13 C14 H14 120.0 . .
C16 C15 C1 133.4(4) . .
N1 C15 C1 120.2(3) . .
N1 C15 C16 106.4(3) . .
C15 C16 H16 126.6 . .
N3 C16 C15 106.7(3) . .
N3 C16 H16 126.6 . .
H17A C17 H17B 108.1 . .
C18 C17 H17A 109.5 . .
C18 C17 H17B 109.5 . .
N3 C17 H17A 109.5 . .
N3 C17 H17B 109.5 . .
N3 C17 C18 110.6(3) . .
C19 C18 C17 120.8(3) . .
C19 C18 C23 118.9(4) . .
C23 C18 C17 120.3(4) . .
C18 C19 H19 119.5 . .
C18 C19 C20 120.9(4) . .
C20 C19 H19 119.5 . .
C19 C20 H20 120.0 . .
C19 C20 C21 120.1(4) . .
C21 C20 H20 120.0 . .
C20 C21 H21 120.2 . .
C22 C21 C20 119.6(4) . .
C22 C21 H21 120.2 . .
C21 C22 H22 119.6 . .
C21 C22 C23 120.8(4) . .
C23 C22 H22 119.6 . .
C18 C23 C22 119.8(4) . .
C18 C23 H23 120.1 . .
C22 C23 H23 120.1 . .
N2 N1 C15 110.1(3) . .
N1 N2 N3 106.5(3) . .
C16 N3 C17 129.3(3) . .
C16 N3 N2 110.2(3) . .
N2 N3 C17 120.5(3) . .

loop_
_geom_bond_atom_site_label_1
_geom_bond_atom_site_label_2
_geom_bond_distance
_geom_bond_site_symmetry_2
C1 C2 1.404(5) .
C1 C6 1.400(5) .
C1 C15 1.462(5) .
C2 C3 1.408(5) .
C2 C7 1.439(5) .
C3 H3 0.9300 .
C3 C4 1.378(5) .
C4 H4 0.9300 .
C4 C5 1.375(6) .
C5 H5 0.9300 .
C5 C6 1.373(6) .
C6 H6 0.9300 .
C7 C8 1.189(5) .
C8 C9 1.440(5) .
C9 C10 1.388(5) .
C9 C14 1.375(6) .
C10 H10 0.9300 .
C10 C11 1.376(6) .
C11 H11 0.9300 .
C11 C12 1.355(7) .
C12 H12 0.9300 .
C12 C13 1.360(6) .
C13 H13 0.9300 .
C13 C14 1.383(6) .
C14 H14 0.9300 .
C15 C16 1.364(5) .
C15 N1 1.357(5) .
C16 H16 0.9300 .
C16 N3 1.326(5) .
C17 H17A 0.9700 .
C17 H17B 0.9700 .
C17 C18 1.508(5) .
C17 N3 1.471(5) .
C18 C19 1.369(5) .
C18 C23 1.384(5) .
C19 H19 0.9300 .
C19 C20 1.374(6) .
C20 H20 0.9300 .
C20 C21 1.376(6) .
C21 H21 0.9300 .
C21 C22 1.356(6) .
C22 H22 0.9300 .
C22 C23 1.385(6) .
C23 H23 0.9300 .
N1 N2 1.310(5) .
N2 N3 1.347(4) .

loop_
_geom_torsion_atom_site_label_1
_geom_torsion_atom_site_label_2
_geom_torsion_atom_site_label_3
_geom_torsion_atom_site_label_4
_geom_torsion
_geom_torsion_site_symmetry_1
_geom_torsion_site_symmetry_2
_geom_torsion_site_symmetry_3
_geom_torsion_site_symmetry_4
C1 C2 C3 C4 -0.5(6) . . . .
C1 C15 C16 N3 179.8(4) . . . .
C1 C15 N1 N2 -179.9(3) . . . .
C2 C1 C6 C5 -0.3(6) . . . .
C2 C1 C15 C16 -7.4(6) . . . .
C2 C1 C15 N1 172.8(4) . . . .
C2 C3 C4 C5 -0.2(6) . . . .
C3 C4 C5 C6 0.5(7) . . . .
C4 C5 C6 C1 -0.3(7) . . . .
C6 C1 C2 C3 0.7(5) . . . .
C6 C1 C2 C7 -179.7(4) . . . .
C6 C1 C15 C16 174.2(4) . . . .
C6 C1 C15 N1 -5.5(5) . . . .
C7 C2 C3 C4 179.9(4) . . . .
C8 C9 C10 C11 -177.5(4) . . . .
C8 C9 C14 C13 178.1(4) . . . .
C9 C10 C11 C12 0.2(8) . . . .
C10 C9 C14 C13 0.4(6) . . . .
C10 C11 C12 C13 -1.2(8) . . . .
C11 C12 C13 C14 1.8(8) . . . .
C12 C13 C14 C9 -1.4(7) . . . .
C14 C9 C10 C11 0.2(6) . . . .
C15 C1 C2 C3 -177.7(3) . . . .
C15 C1 C2 C7 2.0(6) . . . .
C15 C1 C6 C5 178.1(4) . . . .
C15 C16 N3 C17 -178.6(4) . . . .
C15 C16 N3 N2 0.4(4) . . . .
C15 N1 N2 N3 -0.1(5) . . . .
C16 C15 N1 N2 0.3(5) . . . .
C17 C18 C19 C20 -179.9(4) . . . .
C17 C18 C23 C22 -179.7(4) . . . .
C18 C17 N3 C16 53.3(5) . . . .
C18 C17 N3 N2 -125.6(4) . . . .
C18 C19 C20 C21 -0.4(6) . . . .
C19 C18 C23 C22 -0.1(6) . . . .
C19 C20 C21 C22 0.0(7) . . . .
C20 C21 C22 C23 0.4(7) . . . .
C21 C22 C23 C18 -0.4(6) . . . .
C23 C18 C19 C20 0.5(6) . . . .
N1 C15 C16 N3 -0.4(4) . . . .
N1 N2 N3 C16 -0.2(4) . . . .
N1 N2 N3 C17 178.9(3) . . . .
N3 C17 C18 C19 55.2(5) . . . .
N3 C17 C18 C23 -125.2(4) . . . .
